data_2012003
loop_
_publ_author_name
'Subbiah Pandi, A.'
'Velmurugan, D.'
'Shanmuga Sundara Raj, S.'
'Fun, Hoong-Kun'
'Raghukumar, V.'
'Ramakrishnan, V.T.'

_publ_section_title
;3-Amino-4'-methyl-5-ethylbiphenyl-2,4-dicarbonitrile and
 3-amino-4'-(<i>N</i>,<i>N</i>-diethylamino)-5-ethylbiphenyl-2,4-dicarbonitrile
;
_journal_issue 6
_journal_name_full 'Acta Crystallographica Section C'
_journal_page_first 723
_journal_page_last 725
_journal_paper_doi 10.1107/S0108270101002128
_journal_volume 57
_journal_year 2001
_chemical_formula_moiety 'C17 H15 N3'
_chemical_formula_sum 'C17 H15 N3'
_chemical_formula_weight 261.32
_chemical_name_systematic
;
3-amino-2,4 dicyano-5-ethyl-4'- methyl Biphenyl
;
_space_group_IT_number 14
_symmetry_cell_setting monoclinic
_symmetry_space_group_name_Hall '-P 2ybc'
_symmetry_space_group_name_H-M 'P 1 21/c 1'
_audit_creation_method SHELXL-97
_cell_angle_alpha 90.00
_cell_angle_beta 94.7650(10)
_cell_angle_gamma 90.00
_cell_formula_units_Z 8
_cell_length_a 7.85790(10)
_cell_length_b 23.7627(5)
_cell_length_c 15.3423(2)
_cell_measurement_reflns_used 8192
_cell_measurement_temperature 293(2)
_cell_measurement_theta_max 28.33
_cell_measurement_theta_min 1.45
_cell_volume 2854.89(8)
_computing_cell_refinement 'SAINT (Siemens, 1996)'
_computing_data_collection 'SMART (Siemens, 1996)'
_computing_data_reduction SAINT
_computing_molecular_graphics 'ZORTEP (Zsolnai, 1997)'
_computing_publication_material 'SHELXL97 and PARST (Nardelli, 1995)'
_computing_structure_refinement 'SHELXL97 (Sheldrick, 1997)'
_computing_structure_solution 'SHELXS97 (Sheldrick, 1997)'
_diffrn_ambient_temperature 293(2)
_diffrn_detector_area_resol_mean 8.33
_diffrn_measured_fraction_theta_full .956
_diffrn_measured_fraction_theta_max .956
_diffrn_measurement_device_type
;
Siemens SMART CCD area detector diffractometer
;
_diffrn_measurement_method '\w scans'
_diffrn_radiation_monochromator graphite
_diffrn_radiation_source 'fine-focus sealed tube'
_diffrn_radiation_type 'Mo K\a'
_diffrn_radiation_wavelength .71073
_diffrn_reflns_av_R_equivalents .0895
_diffrn_reflns_av_sigmaI/netI .1134
_diffrn_reflns_limit_h_max 10
_diffrn_reflns_limit_h_min -10
_diffrn_reflns_limit_k_max 31
_diffrn_reflns_limit_k_min -31
_diffrn_reflns_limit_l_max 20
_diffrn_reflns_limit_l_min -10
_diffrn_reflns_number 19861
_diffrn_reflns_theta_full 28.31
_diffrn_reflns_theta_max 28.31
_diffrn_reflns_theta_min 1.58
_diffrn_standards_decay_% <2
_exptl_absorpt_coefficient_mu .074
_exptl_absorpt_correction_T_max .9897
_exptl_absorpt_correction_T_min .9782
_exptl_absorpt_correction_type empirical
_exptl_absorpt_process_details '(SADABS; Sheldrick, 1996)'
_exptl_crystal_colour pale_yellow
_exptl_crystal_density_diffrn 1.216
_exptl_crystal_density_method 'not measured'
_exptl_crystal_description rectangular
_exptl_crystal_F_000 664
_exptl_crystal_size_max .30
_exptl_crystal_size_mid .24
_exptl_crystal_size_min .14
_refine_diff_density_max .316
_refine_diff_density_min -.298
_refine_ls_extinction_coef none
_refine_ls_extinction_method 'SHELXL97 (Sheldrick, 1997)'
_refine_ls_goodness_of_fit_ref .970
_refine_ls_hydrogen_treatment constr
_refine_ls_matrix_type full
_refine_ls_number_parameters 365
_refine_ls_number_reflns 6961
_refine_ls_number_restraints 0
_refine_ls_restrained_S_all .970
_refine_ls_R_factor_all .1620
_refine_ls_R_factor_gt .0667
_refine_ls_shift/su_max .001
_refine_ls_shift/su_mean .000
_refine_ls_structure_factor_coef Fsqd
_refine_ls_weighting_details 'w = 1/[\s^2^(Fo^2^)+(0.0504P)^2^+0.0465P] where P=(Fo^2^+2Fc^2^)/3'
_refine_ls_weighting_scheme calc
_refine_ls_wR_factor_ref .1733
_reflns_number_gt 3077
_reflns_number_total 6961
_reflns_threshold_expression I>2\s(I)
_cod_data_source_file bj1022.cif
_cod_data_source_block I
_cod_depositor_comments
;
The following automatic conversions were performed:
'_symmetry_cell_setting' value 'Monoclinic' changed to 'monoclinic'
according to '/home/saulius/struct/CIF-dictionaries/cif_core.dic'
dictionary named 'cif_core.dic' version 2.4.1 from 2010-06-29.

Automatic conversion script
Id: cif_fix_enum 1527 2010-12-29 10:47:43Z saulius 

The following automatic conversions were performed:

'_symmetry_cell_setting' value 'Monoclinic' changed to 'monoclinic'
according to /home/saulius/struct/CIF-dictionaries/cif_core.dic
dictionary named 'cif_core.dic' version 2.4.1 from 2010-06-29.

Automatic conversion script
Id: cif_fix_values 1715 2011-07-08 13:25:40Z adriana 
;
_cod_original_sg_symbol_H-M 'P 21/c'
_cod_database_code 2012003
_cod_database_fobs_code 2012003

loop_
_symmetry_equiv_pos_as_xyz
'x, y, z'
'-x, y+1/2, -z+1/2'
'-x, -y, -z'
'x, -y-1/2, z-1/2'

loop_
_atom_site_label
_atom_site_fract_x
_atom_site_fract_y
_atom_site_fract_z
_atom_site_U_iso_or_equiv
_atom_site_adp_type
_atom_site_calc_flag
_atom_site_refinement_flags
_atom_site_occupancy
_atom_site_disorder_assembly
_atom_site_disorder_group
_atom_site_type_symbol
N1A .1068(3) .60919(8) .46133(13) .0537(6) Uani d . 1 . . N
H1A1 .0857 .5737 .4591 .064 Uiso calc R 1 . . H
H1A2 .0840 .6298 .4158 .064 Uiso calc R 1 . . H
N2A .1276(3) .74519(9) .40063(14) .0564(6) Uani d . 1 . . N
N3A .1427(3) .49363(9) .60111(15) .0701(7) Uani d . 1 . . N
C1A' .3287(3) .77552(9) .62858(15) .0362(6) Uani d . 1 . . C
C2A' .4072(3) .80462(9) .56434(16) .0403(6) Uani d . 1 . . C
H2A' .4315 .7863 .5133 .048 Uiso calc R 1 . . H
C3A' .4492(3) .86090(10) .57616(17) .0462(6) Uani d . 1 . . C
H3A' .5024 .8797 .5328 .055 Uiso calc R 1 . . H
C4A' .4142(3) .88966(10) .6507(2) .0510(7) Uani d . 1 . . C
C5A' .3381(3) .86051(11) .71425(19) .0540(7) Uani d . 1 . . C
H5A' .3147 .8789 .7654 .065 Uiso calc R 1 . . H
C6A' .2957(3) .80439(10) .70374(16) .0452(6) Uani d . 1 . . C
H6A' .2442 .7857 .7479 .054 Uiso calc R 1 . . H
C1A .2871(3) .71471(9) .62019(14) .0351(5) Uani d . 1 . . C
C2A .2159(3) .69041(9) .54184(14) .0334(5) Uani d . 1 . . C
C3A .1760(3) .63275(9) .53688(15) .0368(6) Uani d . 1 . . C
C4A .2138(3) .59952(9) .61184(16) .0401(6) Uani d . 1 . . C
C5A .2864(3) .62302(10) .69014(16) .0456(6) Uani d . 1 . . C
C6A .3203(3) .67982(9) .69284(15) .0430(6) Uani d . 1 . . C
H6A .3671 .6955 .7449 .052 Uiso calc R 1 . . H
C7A .1699(3) .72288(9) .46506(16) .0392(6) Uani d . 1 . . C
C8A .1736(3) .54050(11) .60650(16) .0488(7) Uani d . 1 . . C
C9A .3286(5) .58558(11) .76820(18) .0751(10) Uani d . 1 . . C
H9A1 .2537 .5531 .7622 .090 Uiso calc R 1 . . H
H9A2 .4443 .5719 .7650 .090 Uiso calc R 1 . . H
C10A .3181(9) .60692(17) .8489(2) .181(3) Uani d . 1 . . C
H10A .4159 .6302 .8643 .271 Uiso calc R 1 . . H
H10B .3148 .5767 .8903 .271 Uiso calc R 1 . . H
H10C .2160 .6291 .8497 .271 Uiso calc R 1 . . H
C11A .4596(4) .95143(11) .6617(2) .0815(10) Uani d . 1 . . C
H11A .5397 .9561 .7120 .122 Uiso calc R 1 . . H
H11B .3581 .9727 .6697 .122 Uiso calc R 1 . . H
H11C .5097 .9646 .6105 .122 Uiso calc R 1 . . H
N1B .1944(3) .37256(9) .68535(13) .0560(6) Uani d . 1 . . N
H1B1 .1666 .4074 .6789 .067 Uiso calc R 1 . . H
H1B2 .2350 .3545 .6432 .067 Uiso calc R 1 . . H
N2B .3510(3) .24409(10) .64279(15) .0637(7) Uani d . 1 . . N
N3B .0110(4) .47704(10) .80857(17) .0784(8) Uani d . 1 . . N
C1B' .2250(3) .19896(9) .86189(15) .0385(6) Uani d . 1 . . C
C2B' .1694(3) .16080(10) .79714(17) .0483(7) Uani d . 1 . . C
H2B' .1092 .1736 .7463 .058 Uiso calc R 1 . . H
C3B' .2025(3) .10379(10) .80748(18) .0527(7) Uani d . 1 . . C
H3B' .1646 .0790 .7632 .063 Uiso calc R 1 . . H
C4B' .2906(3) .08320(10) .88208(17) .0483(7) Uani d . 1 . . C
C5B' .3420(3) .12094(11) .94698(17) .0509(7) Uani d . 1 . . C
H5B' .4001 .1078 .9982 .061 Uiso calc R 1 . . H
C6B' .3096(3) .17788(10) .93815(15) .0446(6) Uani d . 1 . . C
H6B' .3447 .2023 .9835 .054 Uiso calc R 1 . . H
C1B .1905(3) .26010(9) .85158(16) .0382(6) Uani d . 1 . . C
C2B .2149(3) .28828(9) .77364(15) .0374(6) Uani d . 1 . . C
C3B .1739(3) .34595(10) .76246(16) .0403(6) Uani d . 1 . . C
C4B .1081(3) .37396(10) .83261(17) .0420(6) Uani d . 1 . . C
C5B .0889(3) .34729(10) .91243(16) .0421(6) Uani d . 1 . . C
C6B .1330(3) .29067(10) .92039(16) .0424(6) Uani d . 1 . . C
H6B .1236 .2727 .9736 .051 Uiso calc R 1 . . H
C7B .2900(3) .26140(10) .70208(17) .0441(6) Uani d . 1 . . C
C8B .0544(3) .43156(12) .82023(18) .0536(7) Uani d . 1 . . C
C9B .0220(4) .37831(11) .98761(18) .0581(7) Uani d . 1 . . C
H9B1 -.0292 .3514 1.0252 .070 Uiso calc R 1 . . H
H9B2 -.0670 .4040 .9650 .070 Uiso calc R 1 . . H
C10B .1573(5) .41131(15) 1.0417(2) .1059(13) Uani d . 1 . . C
H10D .2464 .3863 1.0640 .159 Uiso calc R 1 . . H
H10E .1071 .4291 1.0895 .159 Uiso calc R 1 . . H
H10F .2042 .4395 1.0058 .159 Uiso calc R 1 . . H
C11B .3303(4) .02109(10) .8916(2) .0704(9) Uani d . 1 . . C
H11D .2470 -.0002 .8561 .106 Uiso calc R 1 . . H
H11E .3274 .0102 .9517 .106 Uiso calc R 1 . . H
H11F .4419 .0138 .8730 .106 Uiso calc R 1 . . H

loop_
_atom_site_aniso_label
_atom_site_aniso_U_11
_atom_site_aniso_U_22
_atom_site_aniso_U_33
_atom_site_aniso_U_12
_atom_site_aniso_U_13
_atom_site_aniso_U_23
N1A .0831(17) .0316(11) .0438(13) -.0042(11) -.0103(11) -.0059(10)
N2A .0791(17) .0526(14) .0362(13) .0033(12) -.0027(12) .0036(11)
N3A .112(2) .0334(13) .0649(16) -.0128(13) .0044(14) .0010(12)
C1A' .0378(13) .0340(13) .0355(14) -.0009(10) -.0041(11) .0000(11)
C2A' .0447(14) .0350(14) .0405(14) -.0007(11) -.0009(11) -.0011(11)
C3A' .0469(15) .0360(14) .0544(17) -.0055(11) -.0029(12) .0096(13)
C4A' .0491(16) .0308(14) .071(2) -.0031(12) -.0065(14) -.0052(14)
C5A' .0574(17) .0427(16) .0614(19) .0005(13) .0015(14) -.0199(14)
C6A' .0510(16) .0422(15) .0423(15) -.0031(12) .0029(12) -.0053(12)
C1A .0408(13) .0296(12) .0347(13) -.0032(10) .0020(11) -.0020(11)
C2A .0395(13) .0295(12) .0312(13) .0000(10) .0018(10) .0007(10)
C3A .0441(14) .0295(12) .0363(14) -.0018(10) .0004(11) -.0025(11)
C4A .0523(15) .0261(13) .0417(15) -.0035(11) .0036(12) .0006(11)
C5A .0633(17) .0349(14) .0387(15) -.0039(12) .0043(12) .0056(12)
C6A .0609(17) .0345(14) .0321(13) -.0067(12) -.0063(12) -.0002(11)
C7A .0515(15) .0292(13) .0366(14) .0012(11) .0013(12) -.0076(11)
C8A .0679(18) .0359(16) .0424(15) -.0046(13) .0041(13) .0027(12)
C9A .133(3) .0477(17) .0431(18) .0021(18) -.0010(18) .0136(15)
C10A .405(9) .090(3) .044(2) .055(4) .001(4) .012(2)
C11A .085(2) .0386(17) .119(3) -.0115(15) -.003(2) -.0138(17)
N1B .0836(17) .0418(12) .0423(13) .0087(11) .0035(12) .0097(10)
N2B .0831(18) .0686(17) .0399(14) .0123(13) .0077(13) .0009(12)
N3B .096(2) .0473(16) .093(2) .0137(14) .0162(16) .0062(15)
C1B' .0430(14) .0363(13) .0364(14) -.0042(11) .0035(11) .0037(11)
C2B' .0557(17) .0434(16) .0445(15) -.0035(12) -.0031(13) .0047(12)
C3B' .0676(19) .0388(15) .0510(17) -.0082(13) .0010(14) -.0040(13)
C4B' .0595(17) .0365(14) .0506(17) -.0023(12) .0151(14) .0055(13)
C5B' .0647(18) .0458(16) .0422(16) .0013(13) .0045(13) .0144(13)
C6B' .0574(16) .0409(15) .0356(14) -.0044(12) .0036(12) .0025(12)
C1B .0385(13) .0368(13) .0385(14) -.0033(11) -.0025(11) -.0001(12)
C2B .0416(14) .0361(13) .0336(14) -.0014(11) -.0016(11) -.0006(11)
C3B .0425(14) .0383(14) .0387(15) -.0025(11) -.0045(11) .0051(12)
C4B .0408(14) .0335(13) .0509(16) -.0013(11) -.0006(12) -.0004(12)
C5B .0390(14) .0407(14) .0468(15) -.0049(11) .0050(12) -.0048(12)
C6B .0461(15) .0443(15) .0369(14) -.0051(12) .0045(11) .0017(12)
C7B .0551(16) .0423(15) .0342(15) .0023(12) -.0011(12) .0070(12)
C8B .0556(17) .0441(17) .0607(19) .0019(13) .0035(14) -.0001(14)
C9B .0662(19) .0519(17) .0583(18) .0047(14) .0187(15) -.0092(14)
C10B .099(3) .136(3) .083(3) -.005(2) .015(2) -.064(2)
C11B .094(2) .0434(17) .076(2) .0088(15) .0193(18) .0100(15)

loop_
_atom_type_symbol
_atom_type_description
_atom_type_scat_dispersion_real
_atom_type_scat_dispersion_imag
_atom_type_scat_source
C C .0033 .0016 'International Tables Vol C Tables 4.2.6.8 and 6.1.1.4'
H H .0000 .0000 'International Tables Vol C Tables 4.2.6.8 and 6.1.1.4'
N N .0061 .0033 'International Tables Vol C Tables 4.2.6.8 and 6.1.1.4'

loop_
_geom_angle_atom_site_label_1
_geom_angle_atom_site_label_2
_geom_angle_atom_site_label_3
_geom_angle
_geom_angle_publ_flag
C3A N1A H1A1 120.0 ?
C3A N1A H1A2 120.0 ?
H1A1 N1A H1A2 120.0 ?
C2A' C1A' C6A' 118.0(2) ?
C2A' C1A' C1A 122.0(2) ?
C6A' C1A' C1A 120.0(2) ?
C1A' C2A' C3A' 120.2(2) ?
C1A' C2A' H2A' 119.9 ?
C3A' C2A' H2A' 119.9 ?
C4A' C3A' C2A' 121.7(2) ?
C4A' C3A' H3A' 119.2 ?
C2A' C3A' H3A' 119.2 ?
C3A' C4A' C5A' 117.9(2) ?
C3A' C4A' C11A 120.7(3) ?
C5A' C4A' C11A 121.4(3) ?
C6A' C5A' C4A' 121.3(2) ?
C6A' C5A' H5A' 119.4 ?
C4A' C5A' H5A' 119.4 ?
C5A' C6A' C1A' 121.1(2) ?
C5A' C6A' H6A' 119.5 ?
C1A' C6A' H6A' 119.5 ?
C6A C1A C2A 118.2(2) ?
C6A C1A C1A' 118.9(2) ?
C2A C1A C1A' 122.85(19) ?
C1A C2A C3A 121.1(2) ?
C1A C2A C7A 122.55(19) ?
C3A C2A C7A 116.2(2) ?
N1A C3A C4A 120.6(2) ?
N1A C3A C2A 121.3(2) ?
C4A C3A C2A 118.2(2) ?
C3A C4A C5A 121.3(2) ?
C3A C4A C8A 118.1(2) ?
C5A C4A C8A 120.6(2) ?
C6A C5A C4A 118.7(2) ?
C6A C5A C9A 121.7(2) ?
C4A C5A C9A 119.5(2) ?
C5A C6A C1A 122.4(2) ?
C5A C6A H6A 118.8 ?
C1A C6A H6A 118.8 ?
N2A C7A C2A 174.7(2) yes
N3A C8A C4A 179.0(3) yes
C10A C9A C5A 118.8(3) ?
C10A C9A H9A1 107.6 ?
C5A C9A H9A1 107.6 ?
C10A C9A H9A2 107.6 ?
C5A C9A H9A2 107.6 ?
H9A1 C9A H9A2 107.0 ?
C9A C10A H10A 109.5 ?
C9A C10A H10B 109.5 ?
H10A C10A H10B 109.5 ?
C9A C10A H10C 109.5 ?
H10A C10A H10C 109.5 ?
H10B C10A H10C 109.5 ?
C4A' C11A H11A 109.5 ?
C4A' C11A H11B 109.5 ?
H11A C11A H11B 109.5 ?
C4A' C11A H11C 109.5 ?
H11A C11A H11C 109.5 ?
H11B C11A H11C 109.5 ?
C3B N1B H1B1 120.0 ?
C3B N1B H1B2 120.0 ?
H1B1 N1B H1B2 120.0 ?
C6B' C1B' C2B' 117.8(2) ?
C6B' C1B' C1B 120.9(2) ?
C2B' C1B' C1B 121.3(2) ?
C3B' C2B' C1B' 120.8(2) ?
C3B' C2B' H2B' 119.6 ?
C1B' C2B' H2B' 119.6 ?
C4B' C3B' C2B' 121.3(2) ?
C4B' C3B' H3B' 119.4 ?
C2B' C3B' H3B' 119.4 ?
C3B' C4B' C5B' 117.8(2) ?
C3B' C4B' C11B 120.8(2) ?
C5B' C4B' C11B 121.3(2) ?
C4B' C5B' C6B' 121.8(2) ?
C4B' C5B' H5B' 119.1 ?
C6B' C5B' H5B' 119.1 ?
C5B' C6B' C1B' 120.5(2) ?
C5B' C6B' H6B' 119.8 ?
C1B' C6B' H6B' 119.8 ?
C6B C1B C2B 118.5(2) ?
C6B C1B C1B' 120.0(2) ?
C2B C1B C1B' 121.6(2) ?
C1B C2B C3B 121.4(2) ?
C1B C2B C7B 122.3(2) ?
C3B C2B C7B 116.2(2) ?
C4B C3B N1B 121.6(2) ?
C4B C3B C2B 117.5(2) ?
N1B C3B C2B 120.9(2) ?
C3B C4B C5B 122.1(2) ?
C3B C4B C8B 118.2(2) ?
C5B C4B C8B 119.6(2) ?
C4B C5B C6B 118.1(2) ?
C4B C5B C9B 121.4(2) ?
C6B C5B C9B 120.5(2) ?
C1B C6B C5B 122.2(2) ?
C1B C6B H6B 118.9 ?
C5B C6B H6B 118.9 ?
N2B C7B C2B 174.8(3) yes
N3B C8B C4B 178.6(3) yes
C5B C9B C10B 113.7(2) ?
C5B C9B H9B1 108.8 ?
C10B C9B H9B1 108.8 ?
C5B C9B H9B2 108.8 ?
C10B C9B H9B2 108.8 ?
H9B1 C9B H9B2 107.7 ?
C9B C10B H10D 109.5 ?
C9B C10B H10E 109.5 ?
H10D C10B H10E 109.5 ?
C9B C10B H10F 109.5 ?
H10D C10B H10F 109.5 ?
H10E C10B H10F 109.5 ?
C4B' C11B H11D 109.5 ?
C4B' C11B H11E 109.5 ?
H11D C11B H11E 109.5 ?
C4B' C11B H11F 109.5 ?
H11D C11B H11F 109.5 ?
H11E C11B H11F 109.5 ?

loop_
_geom_bond_atom_site_label_1
_geom_bond_atom_site_label_2
_geom_bond_site_symmetry_2
_geom_bond_distance
_geom_bond_publ_flag
N1A C3A . 1.360(3) yes
N1A H1A1 . .8600 ?
N1A H1A2 . .8600 ?
N2A C7A . 1.146(3) yes
N3A C8A . 1.141(3) yes
C1A' C2A' . 1.390(3) ?
C1A' C6A' . 1.385(3) ?
C1A' C1A . 1.485(3) yes
C2A' C3A' . 1.386(3) ?
C2A' H2A' . .9300 ?
C3A' C4A' . 1.379(4) ?
C3A' H3A' . .9300 ?
C4A' C5A' . 1.373(4) ?
C4A' C11A . 1.517(3) ?
C5A' C6A' . 1.381(3) ?
C5A' H5A' . .9300 ?
C6A' H6A' . .9300 ?
C1A C6A . 1.396(3) ?
C1A C2A . 1.407(3) ?
C2A C3A . 1.406(3) ?
C2A C7A . 1.429(3) ?
C3A C4A . 1.406(3) ?
C4A C5A . 1.402(3) ?
C4A C8A . 1.438(3) ?
C5A C6A . 1.376(3) ?
C5A C9A . 1.507(3) ?
C6A H6A . .9300 ?
C9A C10A . 1.347(4) ?
C9A H9A1 . .9700 ?
C9A H9A2 . .9700 ?
C10A H10A . .9600 ?
C10A H10B . .9600 ?
C10A H10C . .9600 ?
C11A H11A . .9600 ?
C11A H11B . .9600 ?
C11A H11C . .9600 ?
N1B C3B . 1.363(3) yes
N1B H1B1 . .8600 ?
N1B H1B2 . .8600 ?
N2B C7B . 1.140(3) yes
N3B C8B . 1.143(3) yes
C1B' C6B' . 1.390(3) ?
C1B' C2B' . 1.389(3) ?
C1B' C1B . 1.484(3) yes
C2B' C3B' . 1.386(3) ?
C2B' H2B' . .9300 ?
C3B' C4B' . 1.377(4) ?
C3B' H3B' . .9300 ?
C4B' C5B' . 1.376(3) ?
C4B' C11B . 1.513(3) ?
C5B' C6B' . 1.381(3) ?
C5B' H5B' . .9300 ?
C6B' H6B' . .9300 ?
C1B C6B . 1.388(3) ?
C1B C2B . 1.398(3) ?
C2B C3B . 1.415(3) ?
C2B C7B . 1.438(3) ?
C3B C4B . 1.400(3) ?
C4B C5B . 1.398(3) ?
C4B C8B . 1.440(4) ?
C5B C6B . 1.392(3) ?
C5B C9B . 1.500(3) ?
C6B H6B . .9300 ?
C9B C10B . 1.512(4) ?
C9B H9B1 . .9700 ?
C9B H9B2 . .9700 ?
C10B H10D . .9600 ?
C10B H10E . .9600 ?
C10B H10F . .9600 ?
C11B H11D . .9600 ?
C11B H11E . .9600 ?
C11B H11F . .9600 ?

loop_
_geom_hbond_atom_site_label_D
_geom_hbond_atom_site_label_H
_geom_hbond_atom_site_label_A
_geom_hbond_site_symmetry_A
_geom_hbond_distance_DH
_geom_hbond_distance_HA
_geom_hbond_distance_DA
_geom_hbond_angle_DHA
_geom_hbond_publ_flag
N1B H1B1 N3A 1_555 .86 2.37 3.166(3) 154 yes
N1A H1A1 N3A 3_566 .86 2.52 3.228(3) 140 yes
N1A H1A2 N1B 3_566 .86 2.58 3.157(3) 126 yes

loop_
_geom_torsion_atom_site_label_1
_geom_torsion_atom_site_label_2
_geom_torsion_atom_site_label_3
_geom_torsion_atom_site_label_4
_geom_torsion
_geom_torsion_publ_flag
C6A' C1A' C2A' C3A' -.4(3) ?
C1A C1A' C2A' C3A' -177.7(2) ?
C1A' C2A' C3A' C4A' -.4(3) ?
C2A' C3A' C4A' C5A' 1.0(4) ?
C2A' C3A' C4A' C11A -179.3(2) ?
C3A' C4A' C5A' C6A' -.8(4) ?
C11A C4A' C5A' C6A' 179.5(2) ?
C4A' C5A' C6A' C1A' .0(4) ?
C2A' C1A' C6A' C5A' .6(3) ?
C1A C1A' C6A' C5A' 178.0(2) ?
C2A' C1A' C1A C6A 136.7(2) yes
C6A' C1A' C1A C6A -40.5(3) yes
C2A' C1A' C1A C2A -43.0(3) ?
C6A' C1A' C1A C2A 139.8(2) ?
C6A C1A C2A C3A 1.2(3) ?
C1A' C1A C2A C3A -179.1(2) ?
C6A C1A C2A C7A 177.0(2) ?
C1A' C1A C2A C7A -3.2(4) ?
C1A C2A C3A N1A 179.8(2) ?
C7A C2A C3A N1A 3.7(3) ?
C1A C2A C3A C4A -1.8(3) ?
C7A C2A C3A C4A -177.9(2) ?
N1A C3A C4A C5A 179.5(2) ?
C2A C3A C4A C5A 1.1(4) ?
N1A C3A C4A C8A -1.3(4) ?
C2A C3A C4A C8A -179.7(2) ?
C3A C4A C5A C6A .1(4) ?
C8A C4A C5A C6A -179.0(2) ?
C3A C4A C5A C9A -178.5(3) ?
C8A C4A C5A C9A 2.4(4) ?
C4A C5A C6A C1A -.8(4) ?
C9A C5A C6A C1A 177.8(3) ?
C2A C1A C6A C5A .1(4) ?
C1A' C1A C6A C5A -179.6(2) ?
C1A C2A C7A N2A -173(3) ?
C3A C2A C7A N2A 3(3) ?
C3A C4A C8A N3A 46(17) ?
C5A C4A C8A N3A -135(17) ?
C6A C5A C9A C10A 33.2(6) ?
C4A C5A C9A C10A -148.2(4) ?
C6B' C1B' C2B' C3B' -2.1(4) ?
C1B C1B' C2B' C3B' 180.0(2) ?
C1B' C2B' C3B' C4B' .3(4) ?
C2B' C3B' C4B' C5B' 1.2(4) ?
C2B' C3B' C4B' C11B -178.3(3) ?
C3B' C4B' C5B' C6B' -.9(4) ?
C11B C4B' C5B' C6B' 178.5(2) ?
C4B' C5B' C6B' C1B' -.9(4) ?
C2B' C1B' C6B' C5B' 2.3(4) ?
C1B C1B' C6B' C5B' -179.7(2) ?
C6B' C1B' C1B C6B -42.9(3) yes
C2B' C1B' C1B C6B 135.0(2) yes
C6B' C1B' C1B C2B 136.9(2) ?
C2B' C1B' C1B C2B -45.2(3) ?
C6B C1B C2B C3B -3.4(3) ?
C1B' C1B C2B C3B 176.8(2) ?
C6B C1B C2B C7B 173.7(2) ?
C1B' C1B C2B C7B -6.1(3) ?
C1B C2B C3B C4B .2(3) ?
C7B C2B C3B C4B -177.1(2) ?
C1B C2B C3B N1B -178.3(2) ?
C7B C2B C3B N1B 4.4(3) ?
N1B C3B C4B C5B -179.1(2) ?
C2B C3B C4B C5B 2.5(3) ?
N1B C3B C4B C8B 2.8(3) ?
C2B C3B C4B C8B -175.7(2) ?
C3B C4B C5B C6B -1.8(3) ?
C8B C4B C5B C6B 176.4(2) ?
C3B C4B C5B C9B 178.5(2) ?
C8B C4B C5B C9B -3.3(3) ?
C2B C1B C6B C5B 4.2(3) ?
C1B' C1B C6B C5B -176.0(2) ?
C4B C5B C6B C1B -1.7(3) ?
C9B C5B C6B C1B 178.0(2) ?
C1B C2B C7B N2B -166(3) ?
C3B C2B C7B N2B 12(3) ?
C3B C4B C8B N3B 28(12) ?
C5B C4B C8B N3B -150(12) ?
C4B C5B C9B C10B -83.7(3) ?
C6B C5B C9B C10B 96.6(3) ?

loop_
_cod_related_entry_id
_cod_related_entry_database
_cod_related_entry_code
1 ChemSpider 9076656
